data_2010069
loop_
_publ_author_name
'Chiaroni, Ang\`ele'
'Riche, Claude'
'Anaya, Josefa'
'Gateau-Olesker, Alice'
'G\'ero, Stephan D.'
'Hernando, Jos\'e I.M.'

_publ_section_title
;
 Three 1,3,4-trisubstituted \b-lactam antibiotics
;
_journal_issue 9
_journal_name_full 'Acta Crystallographica Section C'
_journal_page_first 1474
_journal_page_last 1480
_journal_paper_doi 10.1107/S0108270194001587
_journal_volume 50
_journal_year 1994
_chemical_formula_moiety 'C34 H38 N2 O7 S2, C4 H8 O2'
_chemical_formula_sum 'C38 H46 N2 O9 S2'
_chemical_formula_weight 738.92
_chemical_name_systematic
;
2-[2-oxo-4-(E)-styryl-N-{[2,2,2',2'-tetramethyl-4,4'-bi(1,3-
dioxolanyl)-5-yl]-1,3-dithian-2-ylmethyl}-azetidin-3-yl]isoindol-1,3-dione
;
_space_group_IT_number 19
_symmetry_cell_setting orthorhombic
_symmetry_space_group_name_Hall 'P 2ac 2ab'
_symmetry_space_group_name_H-M 'P 21 21 21'
_atom_type_scat_source International_Tables_for_X-ray_Crystallography_(1974_Vol_IV_Table_2.2B)
_cell_angle_alpha 90.00
_cell_angle_beta 90.00
_cell_angle_gamma 90.00
_cell_formula_units_Z 4
_cell_length_a 9.518(8)
_cell_length_b 16.941(12)
_cell_length_c 24.261(18)
_cell_measurement_reflns_used 25
_cell_measurement_temperature 293
_cell_measurement_theta_max 40.4
_cell_measurement_theta_min 5.2
_cell_volume 3912(5)
_diffrn_ambient_temperature 293
_diffrn_measurement_device 'Philips PW100 diffractometer'
_diffrn_measurement_method \q/2\q
_diffrn_radiation_monochromator graphite
_diffrn_radiation_source 'X-ray tube'
_diffrn_radiation_type 'Cu K\a'
_diffrn_radiation_wavelength 1.5418
_diffrn_reflns_av_R_equivalents 0.000
_diffrn_reflns_limit_h_max 11
_diffrn_reflns_limit_h_min 0
_diffrn_reflns_limit_k_max 20
_diffrn_reflns_limit_k_min 0
_diffrn_reflns_limit_l_max 29
_diffrn_reflns_limit_l_min 0
_diffrn_reflns_number 3984
_diffrn_reflns_theta_max 67.85
_diffrn_reflns_theta_min 2.61
_diffrn_standards_decay_% 0
_diffrn_standards_interval_time 180
_diffrn_standards_number 3
_exptl_absorpt_coefficient_mu 1.64
_exptl_absorpt_correction_type none
_exptl_crystal_colour colourless
_exptl_crystal_density_diffrn 1.25
_exptl_crystal_description prism
_exptl_crystal_F_000 1568.00
_exptl_crystal_size_max 0.45
_exptl_crystal_size_mid 0.35
_exptl_crystal_size_min 0.25
_refine_diff_density_max 0.20
_refine_diff_density_min -0.34
_refine_ls_extinction_method none
_refine_ls_goodness_of_fit_obs 0.95
_refine_ls_hydrogen_treatment noref
_refine_ls_matrix_type userbloc
_refine_ls_number_parameters 289
_refine_ls_number_reflns 2785
_refine_ls_R_factor_obs 0.048
_refine_ls_shift/esd_max 0.03
_refine_ls_structure_factor_coef F
_refine_ls_weighting_details 'w = 1/[\s^2^(F) + 0.002932F^2^]'
_refine_ls_weighting_scheme calc
_refine_ls_wR_factor_obs 0.064
_reflns_number_observed 2790
_reflns_number_total 3984
_reflns_observed_criterion refl_observed_if_I_>_3.0_sigma(I)
_cod_data_source_file pa1106.cif
_cod_data_source_block 1
_cod_depositor_comments
;
The following automatic conversions were performed:

'_refine_ls_weighting_scheme' value ' calc w = 1/[\s^2^(F) +
0.002932F^2^]' was changed to 'calc'. New tag
'_refine_ls_weighting_details' was created. The value of the new tag
was set to 'w = 1/[\s^2^(F) + 0.002932F^2^]'.

Automatic conversion script
Id: cif_fix_values 3143 2015-03-26 13:38:13Z robertas 
;
_cod_original_cell_volume 3912.(5)
_cod_database_code 2010069

loop_
_symmetry_equiv_pos_as_xyz
+x,+y,+z
1/2-x,-y,1/2+z
1/2+x,1/2-y,-z
-x,1/2+y,1/2-z

loop_
_atom_site_aniso_label
_atom_site_aniso_U_11
_atom_site_aniso_U_22
_atom_site_aniso_U_33
_atom_site_aniso_U_12
_atom_site_aniso_U_13
_atom_site_aniso_U_23
N1 0.046(2) 0.0351(17) 0.0311(17) 0.0029(17) -0.0009(16) -0.0001(14)
C2 0.070(4) 0.041(2) 0.039(2) 0.003(3) -0.004(2) 0.0029(18)
C3 0.072(3) 0.040(2) 0.030(2) -0.001(2) -0.002(2) 0.0019(18)
C4 0.045(3) 0.042(2) 0.040(2) -0.002(2) 0.0076(19) 0.0007(18)
O5 0.065(3) 0.080(3) 0.063(2) 0.031(2) -0.0218(19) -0.013(2)
N6 0.064(3) 0.0437(19) 0.0342(18) -0.002(2) 0.0019(18) -0.0019(15)
C7 0.086(4) 0.049(2) 0.036(2) 0.008(3) 0.003(3) -0.002(2)
O7 0.159(5) 0.075(3) 0.0411(19) -0.021(3) 0.023(2) 0.0028(19)
C8 0.066(3) 0.051(3) 0.042(2) 0.012(3) -0.004(2) -0.004(2)
C9 0.096(5) 0.064(3) 0.048(3) 0.020(3) -0.007(3) -0.016(3)
C10 0.103(5) 0.069(4) 0.068(4) 0.005(4) -0.021(4) -0.026(3)
C11 0.110(6) 0.067(3) 0.084(4) -0.022(4) -0.011(4) -0.019(3)
C12 0.095(5) 0.068(3) 0.069(4) -0.023(4) 0.006(3) -0.012(3)
C13 0.069(3) 0.047(3) 0.048(3) -0.004(3) 0.002(3) -0.010(2)
C14 0.060(3) 0.057(3) 0.042(2) -0.005(3) -0.002(2) -0.006(2)
O14 0.086(3) 0.077(2) 0.0403(17) -0.027(2) 0.0155(19) -0.0102(18)
C15 0.048(3) 0.040(2) 0.043(2) 0.001(2) 0.009(2) -0.0044(18)
C16 0.058(3) 0.048(3) 0.053(3) -0.000(2) 0.011(2) -0.010(2)
C17 0.058(3) 0.060(3) 0.051(3) 0.015(3) 0.012(3) -0.010(2)
C18 0.075(4) 0.052(3) 0.082(4) 0.005(3) 0.006(3) -0.012(3)
C19 0.104(6) 0.046(3) 0.112(5) 0.011(4) 0.021(5) 0.004(3)
C20 0.090(5) 0.085(5) 0.105(5) 0.039(5) 0.009(4) 0.008(4)
C21 0.071(5) 0.091(5) 0.129(6) 0.029(4) 0.008(4) 0.015(5)
C22 0.057(4) 0.069(4) 0.090(4) 0.011(3) 0.009(3) -0.010(3)
C1' 0.060(3) 0.0368(19) 0.044(2) -0.005(2) -0.000(2) 0.0014(19)
S1 0.0814(9) 0.0433(5) 0.0535(6) -0.0052(6) 0.0110(6) 0.0095(5)
S2 0.0907(10) 0.0486(6) 0.0595(7) -0.0197(7) -0.0151(7) -0.0065(6)
C2' 0.045(2) 0.0323(18) 0.036(2) 0.0005(19) 0.0036(19) 0.0000(16)
C3' 0.041(2) 0.039(2) 0.0312(18) 0.0014(19) 0.0004(18) 0.0002(17)
O3' 0.0363(16) 0.0498(16) 0.0424(15) 0.0024(14) 0.0041(13) 0.0076(14)
C4' 0.047(3) 0.040(2) 0.039(2) -0.000(2) 0.0024(19) 0.0097(17)
O4' 0.0465(19) 0.0513(18) 0.074(2) -0.0030(16) 0.0028(17) 0.0239(17)
C5' 0.046(3) 0.058(3) 0.047(2) 0.001(2) 0.010(2) 0.010(2)
O5' 0.048(2) 0.059(2) 0.084(2) 0.0034(18) 0.0098(18) 0.0220(18)
C6' 0.049(3) 0.066(3) 0.092(4) -0.003(3) 0.013(3) 0.033(3)
O6' 0.048(2) 0.083(3) 0.072(2) 0.005(2) 0.0151(18) 0.032(2)
C23 0.096(4) 0.054(3) 0.063(3) 0.021(3) -0.008(3) 0.007(3)
C24 0.124(6) 0.051(3) 0.089(4) 0.021(4) 0.005(5) -0.012(3)
C25 0.118(5) 0.049(3) 0.070(3) 0.014(3) 0.006(4) -0.019(3)
C26 0.052(3) 0.053(3) 0.046(2) -0.002(2) 0.000(2) 0.014(2)
C27 0.062(3) 0.067(3) 0.066(3) 0.014(3) 0.006(3) 0.016(3)
C28 0.078(4) 0.071(3) 0.046(3) 0.006(3) -0.009(3) 0.009(2)
C29 0.048(3) 0.059(3) 0.056(3) 0.003(3) 0.011(2) 0.014(2)
C30 0.091(5) 0.083(4) 0.068(4) -0.014(4) -0.012(3) 0.017(3)
C31 0.066(4) 0.097(5) 0.084(4) 0.025(4) 0.018(3) 0.006(4)
C32 0.116(7) 0.128(6) 0.116(6) 0.011(6) -0.016(6) 0.004(6)
C33 0.068(5) 0.098(5) 0.141(7) -0.007(5) 0.026(5) 0.011(5)
O34 0.125(7) 0.359(16) 0.57(2) 0.039(9) 0.093(10) 0.328(17)
O35 0.095(4) 0.128(5) 0.104(4) 0.016(4) 0.009(3) 0.005(4)
C36 0.123(7) 0.117(6) 0.108(6) 0.007(6) 0.008(6) -0.002(6)
C37 0.169(10) 0.175(10) 0.097(6) 0.058(9) 0.000(6) 0.023(6)

loop_
_atom_site_label
_atom_site_fract_x
_atom_site_fract_y
_atom_site_fract_z
_atom_site_U_iso_or_equiv
_atom_site_thermal_displace_type
_atom_site_calc_flag
_atom_site_calc_attached_atom
N1 0.4228(4) 0.2923(2) 0.41420(10) 0.038(3) Uani ? ?
C2 0.5227(6) 0.2943(3) 0.4537(2) 0.050(5) Uani ? ?
C3 0.4234(6) 0.3323(3) 0.4954(2) 0.047(4) Uani ? ?
C4 0.3090(5) 0.3273(2) 0.4484(2) 0.042(4) Uani ? ?
O5 0.6415(4) 0.2696(2) 0.4546(2) 0.069(4) Uani ? ?
N6 0.4629(4) 0.4085(2) 0.51740(10) 0.047(4) Uani ? ?
C7 0.4444(6) 0.4307(3) 0.5726(2) 0.057(5) Uani ? ?
O7 0.3818(6) 0.3925(3) 0.6063(2) 0.092(6) Uani ? ?
C8 0.5122(6) 0.5094(3) 0.5782(2) 0.053(5) Uani ? ?
C9 0.5283(7) 0.5563(3) 0.6245(2) 0.069(6) Uani ? ?
C10 0.6007(8) 0.6266(4) 0.6173(3) 0.080(7) Uani ? ?
C11 0.6535(8) 0.6486(4) 0.5666(3) 0.087(8) Uani ? ?
C12 0.6369(7) 0.6009(4) 0.5206(3) 0.077(7) Uani ? ?
C13 0.5652(6) 0.5307(3) 0.5280(2) 0.054(5) Uani ? ?
C14 0.5356(6) 0.4666(3) 0.4883(2) 0.053(5) Uani ? ?
O14 0.5664(5) 0.4623(2) 0.44000(10) 0.068(4) Uani ? ?
C15 0.2484(5) 0.4027(3) 0.4295(2) 0.044(4) Uani ? ?
C16 0.1139(6) 0.4221(3) 0.4383(2) 0.053(5) Uani ? ?
C17 0.0494(6) 0.4963(3) 0.4223(2) 0.056(5) Uani ? ?
C18 0.1219(7) 0.5646(3) 0.4117(3) 0.070(6) Uani ? ?
C19 0.0562(8) 0.6312(4) 0.3927(3) 0.087(8) Uani ? ?
C20 -0.0854(9) 0.6319(5) 0.3830(3) 0.093(9) Uani ? ?
C21 -0.1611(8) 0.5654(5) 0.3940(4) 0.097(9) Uani ? ?
C22 -0.0971(6) 0.4990(4) 0.4140(3) 0.072(7) Uani ? ?
C1' 0.3129(5) 0.1750(2) 0.3713(2) 0.047(4) Uani ? ?
S1 0.3367(2) 0.12040(10) 0.43530(10) 0.0590(10) Uani ? ?
S2 0.3043(2) 0.11060(10) 0.31200(10) 0.0660(10) Uani ? ?
C2' 0.4219(5) 0.2426(2) 0.3654(2) 0.038(4) Uani ? ?
C3' 0.4041(4) 0.2887(2) 0.3119(2) 0.037(4) Uani ? ?
O3' 0.2714(3) 0.3285(2) 0.31120(10) 0.043(3) Uani ? ?
C4' 0.5095(5) 0.3552(2) 0.3017(2) 0.042(4) Uani ? ?
O4' 0.4284(3) 0.4146(2) 0.27470(10) 0.057(3) Uani ? ?
C5' 0.6299(5) 0.3313(3) 0.2652(2) 0.050(4) Uani ? ?
O5' 0.6992(4) 0.2649(2) 0.2886(2) 0.063(4) Uani ? ?
C6' 0.7475(6) 0.3919(3) 0.2588(3) 0.069(6) Uani ? ?
O6' 0.8686(4) 0.3440(2) 0.2531(2) 0.068(4) Uani ? ?
C23 0.4945(7) 0.0676(3) 0.4213(2) 0.071(6) Uani ? ?
C24 0.4905(8) 0.0162(3) 0.3696(3) 0.088(8) Uani ? ?
C25 0.4710(8) 0.0632(3) 0.3166(2) 0.079(7) Uani ? ?
C26 0.2854(5) 0.3880(3) 0.2701(2) 0.050(4) Uani ? ?
C27 0.1893(6) 0.4561(3) 0.2838(2) 0.065(6) Uani ? ?
C28 0.2596(6) 0.3560(3) 0.2133(2) 0.065(6) Uani ? ?
C29 0.8485(5) 0.2773(3) 0.2883(2) 0.054(5) Uani ? ?
C30 0.8970(7) 0.2943(4) 0.3456(3) 0.081(7) Uani ? ?
C31 0.9183(7) 0.2073(4) 0.2631(3) 0.082(7) Uani ? ?
C32 0.5131(10) 0.1401(6) 0.1664(4) 0.120(11) Uani ? ?
C33 0.5265(9) 0.1971(5) 0.1235(4) 0.102(10) Uani ? ?
O34 0.6292(10) 0.2130(8) 0.1023(6) 0.35(3) Uani ? ?
O35 0.4143(6) 0.2314(4) 0.1058(2) 0.109(7) Uani ? ?
C36 0.4239(11) 0.2925(6) 0.0643(4) 0.116(11) Uani ? ?
C37 0.2848(13) 0.3197(7) 0.0509(4) 0.147(15) Uani ? ?
H3 0.40556 0.31018 0.53301 0.052 Uiso calc C3
H4 0.21608 0.30084 0.45369 0.046 Uiso calc C4
H9 0.48973 0.54035 0.66117 0.076 Uiso calc C9
H10 0.61490 0.66224 0.64966 0.088 Uiso calc C10
H11 0.70474 0.69986 0.56302 0.096 Uiso calc C11
H12 0.67503 0.61653 0.48383 0.085 Uiso calc C12
H15 0.31004 0.44072 0.40927 0.048 Uiso calc C15
H16 0.05313 0.38238 0.45730 0.058 Uiso calc C16
H18 0.22569 0.56584 0.41798 0.076 Uiso calc C18
H19 0.11256 0.68007 0.38578 0.096 Uiso calc C19
H20 -0.13245 0.68022 0.36810 0.103 Uiso calc C20
H21 -0.26481 0.56512 0.38732 0.107 Uiso calc C21
H22 -0.15524 0.45151 0.42292 0.079 Uiso calc C22
H1' 0.21899 0.20138 0.37312 0.052 Uiso calc C1'
H2' 0.51720 0.21808 0.36259 0.041 Uiso calc C2'
H3' 0.41647 0.24678 0.28330 0.041 Uiso calc C3'
H4' 0.55369 0.37239 0.33714 0.046 Uiso calc C4'
H5' 0.58410 0.32237 0.22866 0.055 Uiso calc C5'
H6'a 0.75443 0.42658 0.29205 0.076 Uiso calc C6'
H6'b 0.73262 0.42546 0.22541 0.076 Uiso calc C6'
H23a 0.51499 0.03271 0.45353 0.078 Uiso calc C23
H23b 0.57234 0.10674 0.41697 0.078 Uiso calc C23
H24a 0.41089 -0.02195 0.37310 0.097 Uiso calc C24
H24b 0.58084 -0.01368 0.36706 0.097 Uiso calc C24
H25a 0.54603 0.10446 0.31462 0.087 Uiso calc C25
H25b 0.48118 0.02647 0.28458 0.087 Uiso calc C25
H27a 0.19876 0.49800 0.25503 0.071 Uiso calc C27
H27b 0.08986 0.43711 0.28496 0.071 Uiso calc C27
H27c 0.21554 0.47834 0.32058 0.071 Uiso calc C27
H28a 0.27025 0.39940 0.18563 0.071 Uiso calc C28
H28b 0.32902 0.31328 0.20516 0.071 Uiso calc C28
H28c 0.16220 0.33405 0.21112 0.071 Uiso calc C28
H30a 1.00095 0.30294 0.34554 0.089 Uiso calc C30
H30b 0.84895 0.34282 0.35959 0.089 Uiso calc C30
H30c 0.87372 0.24864 0.37003 0.089 Uiso calc C30
H31a 1.02237 0.21548 0.26282 0.091 Uiso calc C31
H31b 0.89549 0.15903 0.28512 0.091 Uiso calc C31
H31c 0.88406 0.20025 0.22445 0.091 Uiso calc C31
H32a 0.60816 0.11948 0.17641 0.132 Uiso calc C32
H32b 0.46909 0.16529 0.19941 0.132 Uiso calc C32
H32c 0.45268 0.09554 0.15342 0.132 Uiso calc C32
H36a 0.47004 0.27088 0.03050 0.128 Uiso calc C36
H36b 0.48103 0.33751 0.07879 0.128 Uiso calc C36
H37a 0.29093 0.36203 0.02221 0.162 Uiso calc C37
H37b 0.22791 0.27470 0.03634 0.162 Uiso calc C37
H37c 0.23891 0.34143 0.08471 0.162 Uiso calc C37

loop_
_geom_angle_atom_site_label_1
_geom_angle_atom_site_label_2
_geom_angle_atom_site_label_3
_geom_angle
_geom_angle_publ_flag
C2 N1 C4 96.1(3) yes
C2 N1 C2' 126.7(4) yes
C4 N1 C2' 133.0(3) yes
N1 C2 C3 92.6(4) yes
N1 C2 O5 131.7(5) yes
C3 C2 O5 135.6(5) yes
C2 C3 C4 85.7(3) yes
C2 C3 N6 117.3(4) yes
C4 C3 N6 119.5(4) yes
N1 C4 C3 85.6(3) yes
N1 C4 C15 117.1(4) yes
C3 C4 C15 116.7(4) yes
C3 N6 C7 124.0(4) yes
C3 N6 C14 125.0(4) yes
C7 N6 C14 110.8(4) yes
N6 C7 O7 124.6(5) yes
N6 C7 C8 106.0(4) yes
O7 C7 C8 129.4(5) yes
C7 C8 C9 129.7(5) yes
C7 C8 C13 108.3(4) yes
C9 C8 C13 122.0(5) yes
C8 C9 C10 116.5(5) yes
C9 C10 C11 121.7(6) yes
C10 C11 C12 121.2(6) yes
C11 C12 C13 117.0(6) yes
C8 C13 C12 121.7(5) yes
C8 C13 C14 108.4(4) yes
C12 C13 C14 129.9(5) yes
N6 C14 C13 106.5(4) yes
N6 C14 O14 124.6(4) yes
C13 C14 O14 128.9(5) yes
C4 C15 C16 122.5(4) yes
C15 C16 C17 125.0(5) yes
C16 C17 C18 124.6(5) yes
C16 C17 C22 119.0(5) yes
C18 C17 C22 116.3(5) yes
C17 C18 C19 121.9(6) yes
C18 C19 C20 121.0(7) yes
C19 C20 C21 118.7(7) yes
C20 C21 C22 120.9(7) yes
C17 C22 C21 121.2(6) yes
S1 C1' S2 112.2(2) yes
S1 C1' C2' 111.8(3) yes
S2 C1' C2' 113.7(3) yes
C1' S1 C23 101.4(2) yes
C1' S2 C25 100.5(3) yes
N1 C2' C1' 110.8(3) yes
N1 C2' C3' 113.4(3) yes
C1' C2' C3' 112.5(3) yes
C2' C3' O3' 110.4(3) yes
C2' C3' C4' 116.3(3) yes
O3' C3' C4' 103.3(3) yes
C3' O3' C26 105.0(3) yes
C3' C4' O4' 103.8(3) yes
C3' C4' C5' 113.4(4) yes
O4' C4' C5' 109.3(3) yes
C4' O4' C26 109.1(3) yes
C4' C5' O5' 109.4(4) yes
C4' C5' C6' 116.0(4) yes
O5' C5' C6' 103.5(4) yes
C5' O5' C29 110.0(4) yes
C5' C6' O6' 102.8(4) yes
C6' O6' C29 106.6(4) yes
S1 C23 C24 115.0(4) yes
C23 C24 C25 113.5(5) yes
S2 C25 C24 113.4(4) yes
O3' C26 O4' 104.8(3) yes
O3' C26 C27 109.2(4) yes
O3' C26 C28 111.9(4) yes
O4' C26 C27 108.5(4) yes
O4' C26 C28 109.8(4) yes
C27 C26 C28 112.3(4) yes
O5' C29 O6' 104.5(4) yes
O5' C29 C30 109.3(4) yes
O5' C29 C31 109.1(4) yes
O6' C29 C30 111.2(4) yes
O6' C29 C31 108.9(4) yes
C30 C29 C31 113.4(5) yes
C32 C33 O34 124.6(10) yes
C32 C33 O35 118.3(8) yes
O34 C33 O35 117.0(10) yes
C33 O35 C36 120.2(7) yes
O35 C36 C37 109.2(8) yes

loop_
_geom_bond_atom_site_label_1
_geom_bond_atom_site_label_2
_geom_bond_site_symmetry_1
_geom_bond_site_symmetry_2
_geom_bond_distance
_geom_bond_publ_flag
N1 C2 . . 1.351(6) yes
N1 C4 . . 1.489(6) yes
N1 C2' . . 1.453(5) yes
C2 C3 . . 1.528(7) yes
C2 O5 . . 1.206(7) yes
C3 C4 . . 1.579(6) yes
C3 N6 . . 1.446(6) yes
C4 C15 . . 1.475(6) yes
N6 C7 . . 1.402(6) yes
N6 C14 . . 1.394(6) yes
C7 O7 . . 1.203(7) yes
C7 C8 . . 1.487(7) yes
C8 C9 . . 1.383(7) yes
C8 C13 . . 1.368(7) yes
C9 C10 . . 1.387(9) yes
C10 C11 . . 1.379(10) yes
C11 C12 . . 1.387(9) yes
C12 C13 . . 1.382(8) yes
C13 C14 . . 1.480(7) yes
C14 O14 . . 1.211(6) yes
C15 C16 . . 1.339(7) yes
C16 C17 . . 1.452(7) yes
C17 C18 . . 1.372(8) yes
C17 C22 . . 1.409(8) yes
C18 C19 . . 1.370(9) yes
C19 C20 . . 1.368(11) yes
C20 C21 . . 1.364(11) yes
C21 C22 . . 1.369(10) yes
C1' S1 . . 1.821(4) yes
C1' S2 . . 1.807(4) yes
C1' C2' . . 1.552(6) yes
S1 C23 . . 1.781(7) yes
S2 C25 . . 1.782(7) yes
C2' C3' . . 1.523(6) yes
C3' O3' . . 1.432(5) yes
C3' C4' . . 1.528(6) yes
O3' C26 . . 1.425(5) yes
C4' O4' . . 1.427(5) yes
C4' C5' . . 1.504(6) yes
O4' C26 . . 1.438(6) yes
C5' O5' . . 1.421(6) yes
C5' C6' . . 1.527(7) yes
O5' C29 . . 1.436(6) yes
C6' O6' . . 1.416(7) yes
O6' C29 . . 1.430(6) yes
C23 C24 . . 1.526(8) yes
C24 C25 . . 1.524(9) yes
C26 C27 . . 1.509(7) yes
C26 C28 . . 1.501(7) yes
C29 C30 . . 1.492(8) yes
C29 C31 . . 1.491(9) yes
C32 C33 . . 1.425(13) yes
C33 O34 . . 1.136(14) yes
C33 O35 . . 1.290(10) yes
O35 C36 . . 1.446(11) yes
C36 C37 . . 1.439(16) yes

loop_
_geom_torsion_atom_site_label_1
_geom_torsion_atom_site_label_2
_geom_torsion_atom_site_label_3
_geom_torsion_atom_site_label_4
_geom_torsion
_geom_torsion_publ_flag
C4 N1 C2 C3 -1.0(4) yes
N1 C2 C3 C4 1.0(5) yes
C2 C3 C4 N1 -0.9(4) yes
C3 C4 N1 C2 1.0(4) yes
C2' N1 C4 C15 -84.2(5) yes
N1 C4 C15 C16 148.1(6) yes
C4 C15 C16 C17 177.8(7) yes
C15 C16 C17 C18 -20.8(5) yes
O5 C2 C3 N6 64.5(5) yes
C4 C3 N6 C14 -68.0(5) yes
C2 C3 N6 C7 -140.4(6) yes
C3 N6 C7 O7 -7.7(5) yes
C4 N1 C2' C3' 83.1(4) yes
C2 N1 C2' C1' 106.4(5) yes
N1 C2' C1' S1 -52.1(3) yes
C2' C1' S1 C23 -71.8(3) yes
S2 C1' S1 C23 57.2(3) yes
C1' S1 C23 C24 -56.0(4) yes
S1 C23 C24 C25 63.4(5) yes
C23 C24 C25 S2 -66.1(5) yes
C24 C25 S2 C1' 61.2(4) yes
C25 S2 C1' S1 -59.5(3) yes
N1 C2' C3' O3' -62.5(4) yes
C3' O3' C26 O4' -36.1(4) yes
O3' C26 O4' C4' 20.9(4) yes
C26 O4' C4' C3' 1.5(4) yes
O4' C4' C3' O3' -23.2(4) yes
C4' C3' O3' C26 36.5(4) yes
S2 C1' C2' C3' 51.4(3) yes
C1' C2' C3' C4' -178.4(5) yes
C2' C3' C4' C5' 97.2(4) yes
C3' C4' C5' C6' -173.2(5) yes
C4' C5' C6' O6' 147.0(6) yes
C5' C6' O6' C29 -36.2(5) yes
C6' O6' C29 O5' 31.2(4) yes
O6' C29 O5' C5' -12.8(4) yes
C29 O5' C5' C6' -8.8(4) yes
O5' C5' C6' O6' 27.2(4) yes
O4' C4' C5' C6' 71.5(4) yes
